data_4508767
loop_
_publ_author_name
'Said, Farouq F.'
'Ong, Tiow-Gan'
'Bazinet, Patrick'
'Yap, Glenn P. A.'
'Richeson, Darrin S.'

_publ_section_title
;
 Linking Hydrogen Dicarboxylate Synthons with Substituted Guanidinium
 Cations:&#x2009; Transforming Rings and Chains into Two- and
 Three-Dimensional Structures
;
_journal_issue 8
_journal_name_full 'Crystal Growth &amp; Design'
_journal_page_first 1848
_journal_paper_doi 10.1021/cg060167p
_journal_volume 6
_journal_year 2006
_chemical_formula_sum 'C14 H29 N3 O4'
_chemical_formula_weight 303.40
_chemical_name_systematic
; 
 ? 
;
_space_group_IT_number 19
_symmetry_cell_setting orthorhombic
_symmetry_space_group_name_Hall 'P 2ac 2ab'
_symmetry_space_group_name_H-M 'P 21 21 21'
_atom_sites_solution_hydrogens geom
_atom_sites_solution_primary direct
_atom_sites_solution_secondary difmap
_audit_creation_method SHELXL-97
_cell_angle_alpha 90.00
_cell_angle_beta 90.00
_cell_angle_gamma 90.00
_cell_formula_units_Z 4
_cell_length_a 9.8833(13)
_cell_length_b 11.4815(16)
_cell_length_c 15.678(2)
_cell_measurement_reflns_used 54
_cell_measurement_temperature 203(2)
_cell_measurement_theta_max 24.99
_cell_measurement_theta_min 1.47
_cell_volume 1779.1(4)
_computing_cell_refinement 'SMART, Bruker (2000)'
_computing_data_collection 'SMART, Bruker (2000)'
_computing_data_reduction 'XPREP, Bruker (2000)'
_computing_molecular_graphics 'SHELXTL, Bruker (2000)'
_computing_publication_material 'SHELXTL, Bruker (2000)'
_computing_structure_refinement 'SHELXL-97 (Sheldrick, 1997)'
_computing_structure_solution 'SHELXS-97 (Sheldrick, 1990)'
_diffrn_ambient_temperature 203(2)
_diffrn_measured_fraction_theta_full 1.000
_diffrn_measured_fraction_theta_max 1.000
_diffrn_measurement_device_type 'CCD area detector'
_diffrn_measurement_method 'phi and omega scans'
_diffrn_radiation_monochromator graphite
_diffrn_radiation_source 'fine-focus sealed tube'
_diffrn_radiation_type MoK\a
_diffrn_radiation_wavelength 0.71073
_diffrn_reflns_av_R_equivalents 0.0315
_diffrn_reflns_av_sigmaI/netI 0.0193
_diffrn_reflns_limit_h_max 11
_diffrn_reflns_limit_h_min 0
_diffrn_reflns_limit_k_max 13
_diffrn_reflns_limit_k_min 0
_diffrn_reflns_limit_l_max 18
_diffrn_reflns_limit_l_min 0
_diffrn_reflns_number 1797
_diffrn_reflns_theta_full 24.99
_diffrn_reflns_theta_max 24.99
_diffrn_reflns_theta_min 2.20
_diffrn_standards_decay_% <1
_exptl_absorpt_coefficient_mu 0.083
_exptl_absorpt_correction_T_max 0.9918
_exptl_absorpt_correction_T_min 0.9756
_exptl_absorpt_correction_type multi-scan
_exptl_absorpt_process_details 'SADABS, Bruker (2000)'
_exptl_crystal_colour colourless
_exptl_crystal_density_diffrn 1.133
_exptl_crystal_density_method 'not measured'
_exptl_crystal_description block
_exptl_crystal_F_000 664
_exptl_crystal_size_max 0.30
_exptl_crystal_size_mid 0.10
_exptl_crystal_size_min 0.10
_refine_diff_density_max 0.760
_refine_diff_density_min -0.323
_refine_diff_density_rms 0.064
_refine_ls_abs_structure_details 'Flack H D (1983), Acta Cryst. A39, 876-881'
_refine_ls_abs_structure_Flack 0(3)
_refine_ls_extinction_method none
_refine_ls_goodness_of_fit_ref 1.076
_refine_ls_hydrogen_treatment constr
_refine_ls_matrix_type full
_refine_ls_number_parameters 190
_refine_ls_number_reflns 1797
_refine_ls_number_restraints 0
_refine_ls_restrained_S_all 1.076
_refine_ls_R_factor_all 0.0806
_refine_ls_R_factor_gt 0.0718
_refine_ls_shift/su_max 0.001
_refine_ls_shift/su_mean 0.000
_refine_ls_structure_factor_coef Fsqd
_refine_ls_weighting_details 'calc w=1/[\s^2^(Fo^2^)+(0.1355P)^2^+1.4763P] where P=(Fo^2^+2Fc^2^)/3'
_refine_ls_weighting_scheme calc
_refine_ls_wR_factor_gt 0.2032
_refine_ls_wR_factor_ref 0.2148
_reflns_number_gt 1585
_reflns_number_total 1797
_reflns_threshold_expression >2sigma(I)
_cod_data_source_file cg060167psup4.cif
_cod_data_source_block 2094
_cod_depositor_comments
;
The following automatic conversions were performed:

'_symmetry_cell_setting' value 'Orthorhombic' changed to
'orthorhombic' according to
/home/saulius/struct/CIF-dictionaries/cif_core.dic dictionary named
'cif_core.dic' version 2.4.2 from 2011-04-26.

Automatic conversion script
Id: cif_fix_values 1891 2012-01-12 08:04:46Z andrius 
;
_cod_original_sg_symbol_H-M P2(1)2(1)2(1)
_cod_database_code 4508767

loop_
_symmetry_equiv_pos_as_xyz
'x, y, z'
'-x+1/2, -y, z+1/2'
'-x, y+1/2, -z+1/2'
'x+1/2, -y+1/2, -z'

loop_
_atom_site_label
_atom_site_type_symbol
_atom_site_fract_x
_atom_site_fract_y
_atom_site_fract_z
_atom_site_U_iso_or_equiv
_atom_site_adp_type
_atom_site_occupancy
_atom_site_symmetry_multiplicity
_atom_site_calc_flag
_atom_site_refinement_flags
C1 C 0.5325(7) 0.8119(6) 0.2502(4) 0.0608(18) Uani 1 1 d .
H1A H 0.6314 0.8217 0.2571 0.073 Uiso 1 1 calc R
C2 C 0.4990(17) 0.8570(9) 0.1671(4) 0.143(6) Uani 1 1 d .
H2A H 0.5213 0.9392 0.1647 0.214 Uiso 1 1 calc R
H2B H 0.4029 0.8468 0.1568 0.214 Uiso 1 1 calc R
H2C H 0.5501 0.8153 0.1240 0.214 Uiso 1 1 calc R
C3 C 0.5043(12) 0.6841(7) 0.2577(6) 0.096(3) Uani 1 1 d .
H3A H 0.5292 0.6574 0.3142 0.144 Uiso 1 1 calc R
H3B H 0.5567 0.6422 0.2153 0.144 Uiso 1 1 calc R
H3C H 0.4087 0.6700 0.2483 0.144 Uiso 1 1 calc R
C4 C 0.3128(5) 0.9401(5) 0.4671(3) 0.0434(13) Uani 1 1 d .
H4A H 0.2798 0.8742 0.4321 0.052 Uiso 1 1 calc R
C5 C 0.2489(7) 1.0504(6) 0.4310(5) 0.073(2) Uani 1 1 d .
H5A H 0.2781 1.0611 0.3725 0.110 Uiso 1 1 calc R
H5B H 0.2769 1.1169 0.4649 0.110 Uiso 1 1 calc R
H5C H 0.1512 1.0434 0.4328 0.110 Uiso 1 1 calc R
C6 C 0.2694(7) 0.9174(7) 0.5569(4) 0.069(2) Uani 1 1 d .
H6A H 0.3122 0.8467 0.5774 0.103 Uiso 1 1 calc R
H6B H 0.1719 0.9083 0.5589 0.103 Uiso 1 1 calc R
H6C H 0.2961 0.9823 0.5927 0.103 Uiso 1 1 calc R
C7 C 0.7465(5) 0.9740(6) 0.4606(4) 0.0490(15) Uani 1 1 d .
H7A H 0.7032 0.9527 0.5154 0.059 Uiso 1 1 calc R
C8 C 0.7484(9) 1.1031(7) 0.4571(5) 0.076(2) Uani 1 1 d .
H8A H 0.6563 1.1323 0.4568 0.114 Uiso 1 1 calc R
H8B H 0.7945 1.1282 0.4056 0.114 Uiso 1 1 calc R
H8C H 0.7957 1.1333 0.5066 0.114 Uiso 1 1 calc R
C9 C 0.8866(7) 0.9204(8) 0.4620(4) 0.071(2) Uani 1 1 d .
H9A H 0.8790 0.8363 0.4642 0.106 Uiso 1 1 calc R
H9B H 0.9354 0.9479 0.5118 0.106 Uiso 1 1 calc R
H9C H 0.9353 0.9429 0.4108 0.106 Uiso 1 1 calc R
C10 C 0.5322(4) 0.9135(4) 0.3919(3) 0.0274(9) Uani 1 1 d .
C11 C -0.0844(4) 0.9201(4) 0.1852(3) 0.0274(9) Uani 1 1 d .
C12 C -0.0289(5) 0.8009(4) 0.1611(3) 0.0350(11) Uani 1 1 d .
H12A H 0.0538 0.8117 0.1275 0.042 Uiso 1 1 calc R
H12B H -0.0951 0.7613 0.1247 0.042 Uiso 1 1 calc R
C13 C 0.0034(5) 0.7226(4) 0.2370(3) 0.0350(11) Uani 1 1 d .
H13A H -0.0755 0.7196 0.2748 0.042 Uiso 1 1 calc R
H13B H 0.0209 0.6434 0.2164 0.042 Uiso 1 1 calc R
C14 C 0.1247(5) 0.7646(4) 0.2873(3) 0.0359(11) Uani 1 1 d .
N1 N 0.4696(5) 0.8722(5) 0.3210(3) 0.0507(12) Uani 1 1 d .
H1B H 0.3826 0.8830 0.3178 0.061 Uiso 1 1 calc R
N2 N 0.4594(5) 0.9417(4) 0.4597(3) 0.0457(12) Uani 1 1 d .
H2D H 0.5041 0.9635 0.5047 0.055 Uiso 1 1 calc R
N3 N 0.6692(4) 0.9167(4) 0.3942(3) 0.0429(11) Uani 1 1 d .
H3D H 0.7134 0.8823 0.3533 0.051 Uiso 1 1 calc R
O1 O -0.1492(4) 0.9344(3) 0.2513(2) 0.0462(10) Uani 1 1 d .
O2 O -0.0626(3) 1.0017(3) 0.13101(19) 0.0336(8) Uani 1 1 d .
O3 O 0.1809(4) 0.8563(3) 0.2731(3) 0.0509(11) Uani 1 1 d .
O4 O 0.1676(4) 0.6971(3) 0.3485(2) 0.0509(11) Uani 1 1 d .
H4 H 0.1249 0.6349 0.3477 0.061 Uiso 1 1 calc R

loop_
_atom_site_aniso_label
_atom_site_aniso_U_11
_atom_site_aniso_U_22
_atom_site_aniso_U_33
_atom_site_aniso_U_23
_atom_site_aniso_U_13
_atom_site_aniso_U_12
C1 0.053(4) 0.093(5) 0.036(3) -0.025(3) 0.002(3) -0.022(4)
C2 0.30(2) 0.090(6) 0.035(4) 0.009(4) 0.021(6) 0.039(9)
C3 0.131(8) 0.072(5) 0.084(5) -0.001(4) 0.011(5) 0.013(5)
C4 0.030(3) 0.053(3) 0.047(3) 0.001(3) 0.004(2) 0.002(2)
C5 0.053(4) 0.070(4) 0.097(6) 0.025(4) 0.007(4) 0.011(4)
C6 0.041(3) 0.096(5) 0.070(4) 0.019(4) 0.013(3) -0.002(4)
C7 0.025(2) 0.070(4) 0.051(3) -0.023(3) -0.006(2) -0.005(3)
C8 0.080(5) 0.074(5) 0.073(5) -0.002(4) 0.012(4) -0.011(4)
C9 0.049(4) 0.102(6) 0.060(4) -0.023(4) -0.004(3) 0.005(4)
C10 0.0233(19) 0.034(2) 0.024(2) -0.0022(18) -0.0046(18) -0.0047(19)
C11 0.023(2) 0.036(2) 0.023(2) -0.0024(18) -0.0057(18) -0.0024(19)
C12 0.041(2) 0.032(2) 0.032(2) -0.002(2) -0.009(2) -0.001(2)
C13 0.036(2) 0.031(2) 0.038(3) 0.004(2) -0.013(2) -0.008(2)
C14 0.036(3) 0.032(2) 0.039(3) 0.003(2) -0.006(2) -0.006(2)
N1 0.040(2) 0.066(3) 0.046(2) -0.014(2) -0.002(2) -0.006(2)
N2 0.035(2) 0.060(3) 0.042(2) -0.005(2) -0.0018(19) -0.004(2)
N3 0.036(2) 0.058(3) 0.035(2) -0.008(2) 0.0019(19) -0.001(2)
O1 0.042(2) 0.059(2) 0.0373(19) 0.0016(18) 0.0158(16) 0.0005(18)
O2 0.0430(19) 0.0315(16) 0.0263(15) 0.0021(13) 0.0014(13) 0.0011(14)
O3 0.041(2) 0.044(2) 0.068(3) 0.0176(19) -0.0198(19) -0.0192(18)
O4 0.060(2) 0.0388(18) 0.054(2) 0.0130(17) -0.030(2) -0.0154(18)

loop_
_atom_type_symbol
_atom_type_description
_atom_type_scat_dispersion_real
_atom_type_scat_dispersion_imag
_atom_type_scat_source
C C 0.0033 0.0016 'International Tables Vol C Tables 4.2.6.8 and 6.1.1.4'
H H 0.0000 0.0000 'International Tables Vol C Tables 4.2.6.8 and 6.1.1.4'
N N 0.0061 0.0033 'International Tables Vol C Tables 4.2.6.8 and 6.1.1.4'
O O 0.0106 0.0060 'International Tables Vol C Tables 4.2.6.8 and 6.1.1.4'

loop_
_geom_angle_atom_site_label_1
_geom_angle_atom_site_label_2
_geom_angle_atom_site_label_3
_geom_angle
C2 C1 N1 115.0(7)
C2 C1 C3 112.3(7)
N1 C1 C3 109.2(6)
N2 C4 C6 111.3(5)
N2 C4 C5 111.9(5)
C6 C4 C5 112.1(6)
N3 C7 C8 115.7(6)
N3 C7 C9 107.9(5)
C8 C7 C9 113.2(6)
N2 C10 N3 121.0(4)
N2 C10 N1 119.6(4)
N3 C10 N1 119.1(4)
O1 C11 O2 123.2(4)
O1 C11 C12 121.2(4)
O2 C11 C12 115.6(4)
C11 C12 C13 114.3(4)
C14 C13 C12 112.6(4)
O3 C14 O4 120.2(5)
O3 C14 C13 123.0(5)
O4 C14 C13 116.8(4)
C10 N1 C1 126.8(5)
C10 N2 C4 127.1(5)
C10 N3 C7 123.9(4)

loop_
_geom_bond_atom_site_label_1
_geom_bond_atom_site_label_2
_geom_bond_distance
C1 C2 1.440(10)
C1 N1 1.448(8)
C1 C3 1.499(11)
C4 N2 1.453(7)
C4 C6 1.495(8)
C4 C5 1.524(8)
C7 N3 1.449(7)
C7 C8 1.484(10)
C7 C9 1.515(9)
C10 N2 1.324(7)
C10 N3 1.355(6)
C10 N1 1.358(6)
C11 O1 1.229(6)
C11 O2 1.283(5)
C11 C12 1.522(6)
C12 C13 1.525(7)
C13 C14 1.514(7)
C14 O3 1.211(6)
C14 O4 1.305(6)

loop_
_geom_hbond_atom_site_label_D
_geom_hbond_atom_site_label_H
_geom_hbond_atom_site_label_A
_geom_hbond_distance_DH
_geom_hbond_distance_HA
_geom_hbond_distance_DA
_geom_hbond_angle_DHA
_geom_hbond_site_symmetry_A
N1 H1B O3 0.87 2.14 2.956(6) 157.1 .
N2 H2D O2 0.87 2.10 2.946(6) 163.6 2_575
N3 H3D O1 0.87 2.18 2.877(5) 136.7 1_655
O4 H4 O2 0.83 1.68 2.493(5) 164.9 3_545

loop_
_geom_torsion_atom_site_label_1
_geom_torsion_atom_site_label_2
_geom_torsion_atom_site_label_3
_geom_torsion_atom_site_label_4
_geom_torsion
O1 C11 C12 C13 -28.8(6)
O2 C11 C12 C13 153.3(4)
C11 C12 C13 C14 -70.0(6)
C12 C13 C14 O3 6.7(8)
C12 C13 C14 O4 -173.7(4)
N2 C10 N1 C1 -164.1(6)
N3 C10 N1 C1 10.9(9)
C2 C1 N1 C10 -130.0(9)
C3 C1 N1 C10 102.7(8)
N3 C10 N2 C4 -178.7(5)
N1 C10 N2 C4 -3.8(9)
C6 C4 N2 C10 151.0(6)
C5 C4 N2 C10 -82.7(8)
N2 C10 N3 C7 -14.3(8)
N1 C10 N3 C7 170.7(5)
C8 C7 N3 C10 -74.2(8)
C9 C7 N3 C10 157.8(6)
